data_4107985
loop_
_publ_author_name
'Tetsuro Murahashi'
'Yasuhiro Hashimoto'
'Koji Chiyoda'
'Mayu Fujimoto'
'Tomohito Uemura'
'Ryou Inoue'
'Sensuke Ogoshi'
'Hideo Kurosawa'

_publ_section_title
;
 Reductive Coupling of Metal Triangles in Sandwich Complexes
;
_journal_name_full 'Journal of the American Chemical Society'
_journal_page_first 8586
_journal_page_last 8587
_journal_paper_doi 10.1021/ja802624p
_journal_volume 130
_journal_year 2008
_chemical_formula_moiety 'C20 H23 B2 F8 N3 Pd3 '
_chemical_formula_sum 'C20 H23 B2 F8 N3 Pd3'
_chemical_formula_weight 798.23
_space_group_IT_number 14
_symmetry_cell_setting monoclinic
_symmetry_Int_Tables_number 14
_symmetry_space_group_name_Hall '-P 2yn'
_symmetry_space_group_name_H-M 'P 1 21/n 1'
_cell_angle_alpha 90.0000
_cell_angle_beta 97.7840(14)
_cell_angle_gamma 90.0000
_cell_formula_units_Z 4
_cell_length_a 12.7984(6)
_cell_length_b 10.5976(4)
_cell_length_c 18.0009(7)
_cell_measurement_reflns_used 34747
_cell_measurement_temperature 296.1
_cell_measurement_theta_max 30.5
_cell_measurement_theta_min 3.2
_cell_volume 2419.01(17)
_computing_cell_refinement PROCESS-AUTO
_computing_data_collection PROCESS-AUTO
_computing_data_reduction CrystalStructure
_computing_publication_material 'CrystalStructure 3.8'
_computing_structure_refinement CRYSTALS
_computing_structure_solution 'DIRDIF99 (PATTY)'
_diffrn_detector_area_resol_mean 10.00
_diffrn_measured_fraction_theta_full 0.999
_diffrn_measured_fraction_theta_max 0.999
_diffrn_measurement_device_type 'Rigaku RAXIS-RAPID'
_diffrn_measurement_method \w
_diffrn_radiation_type 'Mo K\a'
_diffrn_radiation_wavelength 0.71075
_diffrn_reflns_av_R_equivalents 0.042
_diffrn_reflns_limit_h_max 18
_diffrn_reflns_limit_h_min -18
_diffrn_reflns_limit_k_max 14
_diffrn_reflns_limit_k_min -15
_diffrn_reflns_limit_l_max 25
_diffrn_reflns_limit_l_min -25
_diffrn_reflns_number 48043
_diffrn_reflns_theta_full 30.50
_diffrn_reflns_theta_max 30.50
_exptl_absorpt_coefficient_mu 2.285
_exptl_absorpt_correction_type none
_exptl_crystal_colour deep
_exptl_crystal_density_diffrn 2.192
_exptl_crystal_description prism
_exptl_crystal_F_000 1536.00
_exptl_crystal_size_max 0.35
_exptl_crystal_size_mid 0.25
_exptl_crystal_size_min 0.20
_refine_diff_density_max 4.57
_refine_diff_density_min -5.10
_refine_ls_extinction_method none
_refine_ls_goodness_of_fit_ref 4.031
_refine_ls_hydrogen_treatment refall
_refine_ls_number_parameters 384
_refine_ls_number_reflns 39116
_refine_ls_R_factor_gt 0.0374
_refine_ls_shift/su_max 2.7663
_refine_ls_structure_factor_coef F
_refine_ls_weighting_details 'w = 1.0'
_refine_ls_weighting_scheme unit
_refine_ls_wR_factor_ref 0.0436
_reflns_number_gt 39116
_reflns_number_total 7375
_reflns_threshold_expression F^2^>2.0\s(F^2^)
_cod_data_source_file ja802624p-file004.cif
_cod_data_source_block '_hoshimoto2'
_cod_original_cell_volume 2418.99(18)
_cod_original_formula_sum 'C20 H23 B2 F8 N3 Pd3 '
_cod_database_code 4107985

loop_
_symmetry_equiv_pos_site_id
_symmetry_equiv_pos_as_xyz
1 +X,+Y,+Z
2 1/2-X,1/2+Y,1/2-Z
3 -X,-Y,-Z
4 1/2+X,1/2-Y,1/2+Z

loop_
_atom_site_label
_atom_site_type_symbol
_atom_site_fract_x
_atom_site_fract_y
_atom_site_fract_z
_atom_site_U_iso_or_equiv
_atom_site_adp_type
_atom_site_occupancy
_atom_site_symmetry_multiplicity
_atom_site_calc_flag
_atom_site_refinement_flags
Pd(1) Pd 0.272750(10) 0.166280(10) 0.120940(10) 0.01874(3) Uani 1.00 1 d .
Pd(2) Pd 0.090460(10) 0.223450(10) 0.177790(10) 0.01814(2) Uani 1.00 1 d .
Pd(3) Pd 0.136350(10) 0.345060(10) 0.050780(10) 0.01911(3) Uani 1.00 1 d .
F(1) F 0.19442(16) 0.24371(15) 0.42491(9) 0.0570(5) Uani 1.00 1 d .
F(2) F 0.23284(10) 0.29695(13) 0.54710(8) 0.0349(3) Uani 1.00 1 d .
F(3) F 0.13302(10) 0.12412(11) 0.51348(7) 0.0306(3) Uani 1.00 1 d .
F(4) F 0.06702(12) 0.31969(15) 0.48793(10) 0.0498(4) Uani 1.00 1 d .
F(5) F 0.2254(8) 0.2538(10) 0.7953(7) 0.082(2) Uani 0.50 1 d P
F(6) F 0.2329(6) 0.2560(6) 0.8071(6) 0.0406(12) Uani 0.50 1 d P
F(7) F 0.0631(15) 0.3228(10) 0.8038(11) 0.0452(19) Uani 0.50 1 d P
F(8) F 0.0583(14) 0.2934(10) 0.8046(10) 0.0371(16) Uani 0.50 1 d P
F(9) F 0.1105(6) 0.2350(7) 0.6924(4) 0.0305(9) Uani 0.50 1 d P
F(10) F 0.0982(9) 0.1121(11) 0.7827(5) 0.065(2) Uani 0.50 1 d P
F(11) F 0.1162(8) 0.1011(11) 0.7957(4) 0.065(2) Uani 0.50 1 d P
F(12) F 0.1174(9) 0.2489(11) 0.7035(5) 0.094(3) Uani 0.50 1 d P
N(1) N 0.41966(13) 0.06790(17) 0.12204(10) 0.0270(4) Uani 1.00 1 d .
N(2) N -0.00015(13) 0.17422(17) 0.26654(10) 0.0270(4) Uani 1.00 1 d .
N(3) N 0.12904(14) 0.47407(16) -0.04391(10) 0.0263(4) Uani 1.00 1 d .
C(1) C 0.35099(16) 0.3500(2) 0.15004(14) 0.0334(5) Uani 1.00 1 d .
C(2) C 0.33711(17) 0.2835(2) 0.21541(14) 0.0340(5) Uani 1.00 1 d .
C(3) C 0.2517(2) 0.2887(2) 0.25591(12) 0.0326(5) Uani 1.00 1 d .
C(4) C 0.16580(18) 0.3696(2) 0.24805(13) 0.0339(5) Uani 1.00 1 d .
C(5) C 0.13429(17) 0.4556(2) 0.19139(15) 0.0372(5) Uani 1.00 1 d .
C(6) C 0.1877(2) 0.4903(2) 0.13002(14) 0.0384(6) Uani 1.00 1 d .
C(7) C 0.2835(2) 0.4415(2) 0.11104(13) 0.0350(5) Uani 1.00 1 d .
C(8) C 0.19756(15) 0.0569(2) 0.02578(12) 0.0261(4) Uani 1.00 1 d .
C(9) C 0.16446(16) 0.00485(19) 0.09055(12) 0.0248(4) Uani 1.00 1 d .
C(10) C 0.07170(16) 0.03212(19) 0.12292(12) 0.0261(4) Uani 1.00 1 d .
C(11) C -0.01152(15) 0.1158(2) 0.09649(12) 0.0297(5) Uani 1.00 1 d .
C(12) C -0.01944(16) 0.1958(2) 0.03273(13) 0.0306(5) Uani 1.00 1 d .
C(13) C 0.04916(16) 0.2079(2) -0.02063(12) 0.0285(4) Uani 1.00 1 d .
C(14) C 0.14840(16) 0.1513(2) -0.02186(12) 0.0270(4) Uani 1.00 1 d .
C(15) C 0.50075(15) 0.02658(19) 0.11964(11) 0.0235(4) Uani 1.00 1 d .
C(16) C 0.60406(15) -0.0281(2) 0.11692(13) 0.0290(5) Uani 1.00 1 d .
C(17) C -0.03446(15) 0.13418(19) 0.31616(12) 0.0249(4) Uani 1.00 1 d .
C(18) C -0.07794(17) 0.0827(2) 0.38024(13) 0.0327(5) Uani 1.00 1 d .
C(19) C 0.14778(15) 0.52308(19) -0.09620(11) 0.0229(4) Uani 1.00 1 d .
C(20) C 0.17305(17) 0.5847(2) -0.16425(12) 0.0290(5) Uani 1.00 1 d .
B(1) B 0.15595(19) 0.2463(2) 0.49358(13) 0.0251(5) Uani 1.00 1 d .
B(2) B 0.12847(17) 0.2284(2) 0.77235(13) 0.0259(5) Uani 1.00 1 d .
H(1) H 0.4210 0.3359 0.1438 0.041 Uiso 1.00 1 c R
H(2) H 0.4155 0.2505 0.2362 0.039 Uiso 1.00 1 c R
H(3) H 0.2522 0.2472 0.2931 0.038 Uiso 1.00 1 c R
H(4) H 0.1267 0.3688 0.2882 0.042 Uiso 1.00 1 c R
H(5) H 0.0805 0.4899 0.1926 0.044 Uiso 1.00 1 c R
H(6) H 0.1682 0.5526 0.1067 0.043 Uiso 1.00 1 c R
H(7) H 0.3105 0.4917 0.0786 0.042 Uiso 1.00 1 c R
H(8) H 0.2570 0.0116 0.0086 0.031 Uiso 1.00 1 c R
H(9) H 0.2026 -0.0638 0.1053 0.029 Uiso 1.00 1 c R
H(10) H 0.0584 -0.0113 0.1600 0.031 Uiso 1.00 1 c R
H(11) H -0.0663 0.1046 0.1173 0.036 Uiso 1.00 1 c R
H(12) H -0.0817 0.2309 0.0283 0.036 Uiso 1.00 1 c R
H(13) H 0.0270 0.2407 -0.0558 0.033 Uiso 1.00 1 c R
H(14) H 0.1796 0.1738 -0.0708 0.032 Uiso 1.00 1 c R
H(15) H 0.6418 0.0219 0.0857 0.037 Uiso 1.00 1 c R
H(16) H 0.6420 -0.0312 0.1661 0.037 Uiso 1.00 1 c R
H(17) H 0.5960 -0.1112 0.0971 0.036 Uiso 1.00 1 c R
H(18) H -0.0491 0.1265 0.4243 0.040 Uiso 1.00 1 c R
H(19) H -0.0605 -0.0043 0.3854 0.040 Uiso 1.00 1 c R
H(20) H -0.1524 0.0921 0.3729 0.040 Uiso 1.00 1 c R
H(21) H 0.2417 0.6205 -0.1549 0.035 Uiso 1.00 1 c R
H(22) H 0.1230 0.6494 -0.1787 0.035 Uiso 1.00 1 c R
H(23) H 0.1709 0.5243 -0.2034 0.035 Uiso 1.00 1 c R

loop_
_atom_site_aniso_label
_atom_site_aniso_U_11
_atom_site_aniso_U_22
_atom_site_aniso_U_33
_atom_site_aniso_U_12
_atom_site_aniso_U_13
_atom_site_aniso_U_23
Pd(1) 0.01489(6) 0.01885(7) 0.02239(7) 0.00056(5) 0.00217(5) -0.00035(6)
Pd(2) 0.01722(6) 0.01840(6) 0.01922(6) -0.00251(5) 0.00402(5) -0.00218(6)
Pd(3) 0.02175(6) 0.01653(6) 0.01825(7) -0.00203(5) -0.00020(5) 0.00084(6)
F(1) 0.1078(14) 0.0354(8) 0.0355(8) -0.0162(8) 0.0380(8) -0.0026(7)
F(2) 0.0304(6) 0.0326(6) 0.0411(7) -0.0057(5) 0.0028(5) -0.0010(6)
F(3) 0.0377(6) 0.0232(5) 0.0318(6) -0.0042(5) 0.0075(5) 0.0045(5)
F(4) 0.0437(8) 0.0403(8) 0.0605(10) 0.0170(6) -0.0104(7) -0.0026(7)
F(5) 0.025(3) 0.123(6) 0.092(5) 0.002(2) -0.009(3) -0.064(4)
F(6) 0.017(2) 0.037(2) 0.061(3) -0.0047(16) -0.0176(19) -0.003(2)
F(7) 0.033(3) 0.038(4) 0.062(4) 0.005(3) -0.003(2) -0.036(4)
F(8) 0.027(2) 0.046(5) 0.036(2) 0.005(4) -0.0019(16) -0.025(4)
F(9) 0.034(2) 0.045(2) 0.0119(16) 0.0127(16) 0.0010(13) -0.0034(16)
F(10) 0.061(3) 0.037(3) 0.098(6) -0.029(2) 0.008(3) 0.008(3)
F(11) 0.125(7) 0.040(2) 0.031(2) -0.001(3) 0.016(3) 0.011(2)
F(12) 0.091(5) 0.156(8) 0.037(4) 0.069(5) 0.021(3) 0.033(4)
N(1) 0.0221(7) 0.0277(8) 0.0316(9) 0.0002(6) 0.0050(6) 0.0000(7)
N(2) 0.0265(8) 0.0262(8) 0.0296(9) -0.0029(6) 0.0086(6) -0.0013(7)
N(3) 0.0290(8) 0.0218(8) 0.0268(8) -0.0010(6) -0.0010(6) 0.0003(7)
C(1) 0.0199(8) 0.0326(11) 0.0489(13) -0.0102(7) 0.0097(8) -0.0155(10)
C(2) 0.0295(10) 0.0292(10) 0.0388(12) 0.0026(8) -0.0120(8) -0.0083(10)
C(3) 0.0546(13) 0.0233(10) 0.0180(9) -0.0076(9) -0.0017(8) -0.0009(8)
C(4) 0.0388(11) 0.0358(12) 0.0296(11) -0.0161(9) 0.0140(9) -0.0154(9)
C(5) 0.0238(9) 0.0326(11) 0.0525(14) 0.0049(8) -0.0047(9) -0.0258(11)
C(6) 0.0614(15) 0.0157(9) 0.0312(12) 0.0046(9) -0.0192(11) -0.0003(9)
C(7) 0.0538(14) 0.0276(10) 0.0242(10) -0.0202(10) 0.0078(9) -0.0029(9)
C(8) 0.0229(8) 0.0276(10) 0.0277(10) 0.0004(7) 0.0030(7) -0.0077(8)
C(9) 0.0279(9) 0.0176(8) 0.0270(10) 0.0000(7) -0.0025(7) -0.0031(8)
C(10) 0.0326(10) 0.0226(9) 0.0233(9) -0.0114(7) 0.0040(7) -0.0026(8)
C(11) 0.0200(8) 0.0372(11) 0.0326(11) -0.0094(7) 0.0056(7) -0.0144(9)
C(12) 0.0209(8) 0.0278(10) 0.0396(12) 0.0019(7) -0.0087(8) -0.0127(9)
C(13) 0.0328(10) 0.0220(9) 0.0266(10) -0.0040(7) -0.0112(8) 0.0019(8)
C(14) 0.0305(9) 0.0285(10) 0.0211(9) -0.0080(8) -0.0001(7) -0.0041(8)
C(15) 0.0218(8) 0.0239(9) 0.0249(9) -0.0004(6) 0.0043(7) 0.0034(8)
C(16) 0.0203(8) 0.0326(11) 0.0351(11) 0.0033(7) 0.0069(7) 0.0035(9)
C(17) 0.0221(8) 0.0231(9) 0.0294(10) -0.0015(7) 0.0029(7) 0.0017(8)
C(18) 0.0261(9) 0.0410(12) 0.0314(11) -0.0040(8) 0.0056(8) 0.0124(10)
C(19) 0.0230(8) 0.0206(8) 0.0238(9) 0.0001(6) -0.0013(7) 0.0007(8)
C(20) 0.0293(10) 0.0321(11) 0.0256(10) 0.0015(8) 0.0037(8) 0.0068(9)
B(1) 0.0335(11) 0.0198(10) 0.0226(10) -0.0003(8) 0.0058(8) 0.0007(8)
B(2) 0.0219(9) 0.0314(11) 0.0241(10) -0.0011(8) 0.0015(7) -0.0005(9)

loop_
_atom_type_symbol
_atom_type_description
_atom_type_scat_dispersion_real
_atom_type_scat_dispersion_imag
_atom_type_scat_source
C C 0.003 0.002
;
International Tables for Crystallography
(1992, Vol. C, Tables 4.2.6.8 and 6.1.1.4)
;
H H 0.000 0.000
;
International Tables for Crystallography
(1992, Vol. C, Table 6.1.1.4)
;
Pd Pd -0.999 1.007
;
International Tables for Crystallography
(1992, Vol. C, Tables 4.2.6.8 and 6.1.1.4)
;
B B 0.001 0.001
;
International Tables for Crystallography
(1992, Vol. C, Tables 4.2.6.8 and 6.1.1.4)
;
F F 0.017 0.010
;
International Tables for Crystallography
(1992, Vol. C, Tables 4.2.6.8 and 6.1.1.4)
;
N N 0.006 0.003
;
International Tables for Crystallography
(1992, Vol. C, Tables 4.2.6.8 and 6.1.1.4)
;

loop_
_geom_angle_atom_site_label_1
_geom_angle_atom_site_label_2
_geom_angle_atom_site_label_3
_geom_angle
_geom_angle_publ_flag
Pd(2) Pd(1) Pd(3) 60.118(5) yes
Pd(2) Pd(1) N(1) 153.22(4) yes
Pd(2) Pd(1) C(1) 95.60(5) yes
Pd(2) Pd(1) C(2) 80.40(6) yes
Pd(2) Pd(1) C(8) 95.94(5) yes
Pd(2) Pd(1) C(9) 74.22(5) yes
Pd(3) Pd(1) N(1) 146.64(4) yes
Pd(3) Pd(1) C(1) 75.12(5) yes
Pd(3) Pd(1) C(2) 96.59(5) yes
Pd(3) Pd(1) C(8) 79.71(5) yes
Pd(3) Pd(1) C(9) 94.64(5) yes
N(1) Pd(1) C(1) 93.29(7) yes
N(1) Pd(1) C(2) 91.81(7) yes
N(1) Pd(1) C(8) 92.39(6) yes
N(1) Pd(1) C(9) 98.31(7) yes
C(1) Pd(1) C(2) 37.23(9) yes
C(1) Pd(1) C(8) 142.05(8) yes
C(1) Pd(1) C(9) 168.39(7) yes
C(2) Pd(1) C(8) 175.78(7) yes
C(2) Pd(1) C(9) 142.10(8) yes
C(8) Pd(1) C(9) 37.22(8) yes
Pd(1) Pd(2) Pd(3) 60.369(5) yes
Pd(1) Pd(2) N(2) 142.39(4) yes
Pd(1) Pd(2) C(3) 65.19(5) yes
Pd(1) Pd(2) C(4) 92.43(6) yes
Pd(1) Pd(2) C(10) 71.51(5) yes
Pd(1) Pd(2) C(11) 95.60(5) yes
Pd(3) Pd(2) N(2) 157.22(4) yes
Pd(3) Pd(2) C(3) 95.00(5) yes
Pd(3) Pd(2) C(4) 91.27(6) yes
Pd(3) Pd(2) C(10) 94.54(5) yes
Pd(3) Pd(2) C(11) 82.04(5) yes
N(2) Pd(2) C(3) 98.01(7) yes
N(2) Pd(2) C(4) 88.96(8) yes
N(2) Pd(2) C(10) 94.06(7) yes
N(2) Pd(2) C(11) 92.18(7) yes
C(3) Pd(2) C(4) 34.51(8) yes
C(3) Pd(2) C(10) 122.69(7) yes
C(3) Pd(2) C(11) 158.75(7) yes
C(4) Pd(2) C(10) 157.06(7) yes
C(4) Pd(2) C(11) 165.26(8) yes
C(10) Pd(2) C(11) 37.45(7) yes
Pd(1) Pd(3) Pd(2) 59.513(5) yes
Pd(1) Pd(3) N(3) 138.24(4) yes
Pd(1) Pd(3) C(6) 94.04(6) yes
Pd(1) Pd(3) C(7) 70.14(5) yes
Pd(1) Pd(3) C(13) 93.10(5) yes
Pd(1) Pd(3) C(14) 65.66(4) yes
Pd(2) Pd(3) N(3) 162.11(4) yes
Pd(2) Pd(3) C(6) 82.18(6) yes
Pd(2) Pd(3) C(7) 94.00(6) yes
Pd(2) Pd(3) C(13) 91.61(5) yes
Pd(2) Pd(3) C(14) 94.97(5) yes
N(3) Pd(3) C(6) 92.70(7) yes
N(3) Pd(3) C(7) 92.07(7) yes
N(3) Pd(3) C(13) 89.59(7) yes
N(3) Pd(3) C(14) 96.18(6) yes
C(6) Pd(3) C(7) 37.12(9) yes
C(6) Pd(3) C(13) 166.48(9) yes
C(6) Pd(3) C(14) 157.27(8) yes
C(7) Pd(3) C(13) 156.13(8) yes
C(7) Pd(3) C(14) 121.40(7) yes
C(13) Pd(3) C(14) 34.85(7) yes
F(6) F(5) B(2) 127(4) yes
F(5) F(6) B(2) 46(3) yes
F(8) F(7) B(2) 58(4) yes
F(7) F(8) B(2) 110(5) yes
F(12) F(9) B(2) 41(3) yes
F(11) F(10) B(2) 104(3) yes
F(10) F(11) B(2) 63(2) yes
F(9) F(12) B(2) 131(3) yes
Pd(1) N(1) C(15) 173.17(17) yes
Pd(2) N(2) C(17) 168.46(16) yes
Pd(3) N(3) C(19) 161.85(16) yes
Pd(1) C(1) C(2) 69.68(13) yes
Pd(1) C(1) C(7) 104.90(14) yes
C(2) C(1) C(7) 128.3(2) yes
Pd(1) C(2) C(1) 73.09(13) yes
Pd(1) C(2) C(3) 100.99(14) yes
C(1) C(2) C(3) 128.0(2) yes
Pd(2) C(3) C(2) 110.48(14) yes
Pd(2) C(3) C(4) 61.19(12) yes
C(2) C(3) C(4) 129.6(2) yes
Pd(2) C(4) C(3) 84.29(14) yes
Pd(2) C(4) C(5) 88.75(14) yes
C(3) C(4) C(5) 129.0(2) yes
C(4) C(5) C(6) 128.2(2) yes
Pd(3) C(6) C(5) 101.28(15) yes
Pd(3) C(6) C(7) 76.94(13) yes
C(5) C(6) C(7) 128.0(2) yes
Pd(3) C(7) C(1) 109.71(15) yes
Pd(3) C(7) C(6) 65.94(13) yes
C(1) C(7) C(6) 128.3(2) yes
Pd(1) C(8) C(9) 73.00(11) yes
Pd(1) C(8) C(14) 102.34(14) yes
C(9) C(8) C(14) 128.55(19) yes
Pd(1) C(9) C(8) 69.78(11) yes
Pd(1) C(9) C(10) 105.68(13) yes
C(8) C(9) C(10) 128.50(18) yes
Pd(2) C(10) C(9) 108.50(13) yes
Pd(2) C(10) C(11) 67.35(11) yes
C(9) C(10) C(11) 128.38(19) yes
Pd(2) C(11) C(10) 75.19(11) yes
Pd(2) C(11) C(12) 101.74(14) yes
C(10) C(11) C(12) 127.82(19) yes
C(11) C(12) C(13) 129.03(19) yes
Pd(3) C(13) C(12) 88.51(13) yes
Pd(3) C(13) C(14) 84.32(12) yes
C(12) C(13) C(14) 128.81(19) yes
Pd(3) C(14) C(8) 108.99(14) yes
Pd(3) C(14) C(13) 60.83(11) yes
C(8) C(14) C(13) 128.5(2) yes
N(1) C(15) C(16) 179.2(2) yes
N(2) C(17) C(18) 179.6(2) yes
N(3) C(19) C(20) 179.1(2) yes
F(1) B(1) F(2) 108.74(19) yes
F(1) B(1) F(3) 108.90(18) yes
F(1) B(1) F(4) 109.60(18) yes
F(2) B(1) F(3) 109.68(16) yes
F(2) B(1) F(4) 109.61(18) yes
F(3) B(1) F(4) 110.27(18) yes
F(5) B(2) F(6) 7.2(7) yes
F(5) B(2) F(7) 108.1(8) yes
F(5) B(2) F(8) 115.7(8) yes
F(5) B(2) F(9) 109.3(6) yes
F(5) B(2) F(10) 116.3(7) yes
F(5) B(2) F(11) 104.1(6) yes
F(5) B(2) F(12) 105.0(8) yes
F(6) B(2) F(7) 103.9(7) yes
F(6) B(2) F(8) 110.5(8) yes
F(6) B(2) F(9) 116.5(5) yes
F(6) B(2) F(10) 114.0(5) yes
F(6) B(2) F(11) 101.4(5) yes
F(6) B(2) F(12) 112.0(7) yes
F(7) B(2) F(8) 11.8(8) yes
F(7) B(2) F(9) 109.5(8) yes
F(7) B(2) F(10) 113.0(8) yes
F(7) B(2) F(11) 116.1(8) yes
F(7) B(2) F(12) 105.7(9) yes
F(8) B(2) F(9) 113.0(8) yes
F(8) B(2) F(10) 101.2(8) yes
F(8) B(2) F(11) 104.7(7) yes
F(8) B(2) F(12) 110.6(9) yes
F(9) B(2) F(10) 100.3(5) yes
F(9) B(2) F(11) 109.5(4) yes
F(9) B(2) F(12) 7.7(6) yes
F(10) B(2) F(11) 12.9(5) yes
F(10) B(2) F(12) 108.0(7) yes
F(11) B(2) F(12) 117.1(6) yes
Pd(1) C(1) H(1) 104.0 no
C(2) C(1) H(1) 104.7 no
C(7) C(1) H(1) 125.6 no
Pd(1) C(2) H(2) 108.8 no
C(1) C(2) H(2) 103.6 no
C(3) C(2) H(2) 126.1 no
Pd(2) C(3) H(3) 103.7 no
C(2) C(3) H(3) 119.9 no
C(4) C(3) H(3) 109.9 no
Pd(2) C(4) H(4) 101.8 no
C(3) C(4) H(4) 114.6 no
C(5) C(4) H(4) 116.2 no
C(4) C(5) H(5) 117.1 no
C(6) C(5) H(5) 114.7 no
Pd(3) C(6) H(6) 101.3 no
C(5) C(6) H(6) 118.0 no
C(7) C(6) H(6) 113.1 no
Pd(3) C(7) H(7) 108.8 no
C(1) C(7) H(7) 117.8 no
C(6) C(7) H(7) 111.4 no
Pd(1) C(8) H(8) 103.2 no
C(9) C(8) H(8) 113.7 no
C(14) C(8) H(8) 117.1 no
Pd(1) C(9) H(9) 104.8 no
C(8) C(9) H(9) 110.5 no
C(10) C(9) H(9) 119.7 no
Pd(2) C(10) H(10) 99.5 no
C(9) C(10) H(10) 118.8 no
C(11) C(10) H(10) 112.4 no
Pd(2) C(11) H(11) 103.6 no
C(10) C(11) H(11) 113.2 no
C(12) C(11) H(11) 118.0 no
C(11) C(12) H(12) 107.0 no
C(13) C(12) H(12) 123.4 no
Pd(3) C(13) H(13) 107.5 no
C(12) C(13) H(13) 115.2 no
C(14) C(13) H(13) 115.3 no
Pd(3) C(14) H(14) 108.5 no
C(8) C(14) H(14) 119.1 no
C(13) C(14) H(14) 111.4 no
C(15) C(16) H(15) 109.6 no
C(15) C(16) H(16) 109.6 no
C(15) C(16) H(17) 109.3 no
H(15) C(16) H(16) 109.5 no
H(15) C(16) H(17) 109.5 no
H(16) C(16) H(17) 109.5 no
C(17) C(18) H(18) 109.4 no
C(17) C(18) H(19) 109.4 no
C(17) C(18) H(20) 109.6 no
H(18) C(18) H(19) 109.5 no
H(18) C(18) H(20) 109.5 no
H(19) C(18) H(20) 109.5 no
C(19) C(20) H(21) 109.5 no
C(19) C(20) H(22) 109.5 no
C(19) C(20) H(23) 109.4 no
H(21) C(20) H(22) 109.5 no
H(21) C(20) H(23) 109.5 no
H(22) C(20) H(23) 109.5 no

loop_
_geom_bond_atom_site_label_1
_geom_bond_atom_site_label_2
_geom_bond_distance
_geom_bond_publ_flag
Pd(1) Pd(2) 2.7393(2) yes
Pd(1) Pd(3) 2.76313(17) yes
Pd(1) N(1) 2.1477(17) yes
Pd(1) C(1) 2.220(2) yes
Pd(1) C(2) 2.176(2) yes
Pd(1) C(8) 2.181(2) yes
Pd(1) C(9) 2.2229(19) yes
Pd(2) Pd(3) 2.7562(2) yes
Pd(2) N(2) 2.1613(18) yes
Pd(2) C(3) 2.435(2) yes
Pd(2) C(4) 2.144(2) yes
Pd(2) C(10) 2.254(2) yes
Pd(2) C(11) 2.152(2) yes
Pd(3) N(3) 2.1772(17) yes
Pd(3) C(6) 2.140(2) yes
Pd(3) C(7) 2.283(2) yes
Pd(3) C(13) 2.150(2) yes
Pd(3) C(14) 2.451(2) yes
F(1) B(1) 1.391(3) yes
F(2) B(1) 1.388(2) yes
F(3) B(1) 1.386(2) yes
F(4) B(1) 1.371(2) yes
F(5) F(6) 0.223(16) yes
F(5) B(2) 1.282(10) yes
F(6) B(2) 1.427(8) yes
F(7) F(8) 0.319(16) yes
F(7) B(2) 1.466(17) yes
F(8) B(2) 1.327(17) yes
F(9) F(12) 0.255(13) yes
F(9) B(2) 1.428(8) yes
F(10) F(11) 0.328(14) yes
F(10) B(2) 1.312(12) yes
F(11) B(2) 1.429(11) yes
F(12) B(2) 1.247(10) yes
N(1) C(15) 1.133(2) yes
N(2) C(17) 1.130(2) yes
N(3) C(19) 1.129(2) yes
C(1) C(2) 1.404(3) yes
C(1) C(7) 1.419(3) yes
C(2) C(3) 1.395(3) yes
C(3) C(4) 1.386(3) yes
C(4) C(5) 1.387(3) yes
C(5) C(6) 1.424(3) yes
C(6) C(7) 1.414(3) yes
C(8) C(9) 1.406(3) yes
C(8) C(14) 1.409(2) yes
C(9) C(10) 1.421(3) yes
C(10) C(11) 1.418(2) yes
C(11) C(12) 1.420(3) yes
C(12) C(13) 1.392(3) yes
C(13) C(14) 1.407(2) yes
C(15) C(16) 1.451(2) yes
C(17) C(18) 1.453(3) yes
C(19) C(20) 1.463(3) yes
C(1) H(1) 0.931 no
C(2) H(2) 1.080 no
C(3) H(3) 0.799 no
C(4) H(4) 0.934 no
C(5) H(5) 0.781 no
C(6) H(6) 0.804 no
C(7) H(7) 0.894 no
C(8) H(8) 0.984 no
C(9) H(9) 0.896 no
C(10) H(10) 0.846 no
C(11) H(11) 0.847 no
C(12) H(12) 0.873 no
C(13) H(13) 0.744 no
C(14) H(14) 1.043 no
C(16) H(15) 0.950 no
C(16) H(16) 0.950 no
C(16) H(17) 0.950 no
C(18) H(18) 0.950 no
C(18) H(19) 0.950 no
C(18) H(20) 0.950 no
C(20) H(21) 0.950 no
C(20) H(22) 0.950 no
C(20) H(23) 0.950 no

loop_
_geom_contact_atom_site_label_1
_geom_contact_atom_site_label_2
_geom_contact_distance
_geom_contact_site_symmetry_2
F(1) N(2) 3.598(2) .
F(1) C(3) 3.259(2) .
F(1) C(4) 3.425(2) .
F(1) C(6) 3.298(2) 2_545
F(1) C(7) 3.288(2) 2_545
F(1) C(9) 3.337(2) 2_555
F(1) C(17) 3.494(2) .
F(2) F(9) 3.292(8) .
F(2) F(12) 3.391(11) .
F(2) C(8) 3.228(2) 2_555
F(2) C(11) 3.400(2) 4_555
F(2) C(12) 3.217(2) 4_555
F(2) C(16) 3.295(2) 4_455
F(2) C(19) 3.343(2) 2_545
F(2) C(20) 3.204(2) 2_545
F(3) F(9) 3.477(8) .
F(3) N(3) 3.413(2) 2_545
F(3) C(7) 3.250(2) 2_545
F(3) C(18) 3.388(2) .
F(3) C(18) 3.054(2) 3_556
F(3) C(19) 3.178(2) 2_545
F(3) C(20) 3.446(2) 2_545
F(4) N(1) 3.310(2) 2_555
F(4) N(1) 3.469(2) 4_455
F(4) C(15) 2.976(2) 2_555
F(4) C(15) 3.089(2) 4_455
F(4) C(16) 3.137(2) 2_555
F(4) C(16) 3.193(2) 4_455
F(4) C(18) 3.540(2) .
F(5) C(16) 3.471(10) 3_656
F(5) C(17) 3.269(10) 4_555
F(5) C(18) 3.261(10) 4_555
F(5) C(20) 3.360(12) 2_545
F(6) C(14) 3.575(11) 1_556
F(6) C(16) 3.360(8) 3_656
F(6) C(17) 3.181(8) 4_555
F(6) C(18) 3.107(8) 4_555
F(6) C(19) 3.569(8) 1_556
F(6) C(20) 3.492(10) 2_545
F(7) N(3) 3.189(18) 1_556
F(7) C(2) 3.304(18) 4_455
F(7) C(5) 3.459(16) 3_566
F(7) C(13) 3.41(2) 1_556
F(7) C(19) 2.897(15) 1_556
F(7) C(20) 3.130(13) 1_556
F(8) N(3) 3.354(16) 1_556
F(8) C(2) 3.166(17) 4_455
F(8) C(13) 3.290(18) 1_556
F(8) C(14) 3.518(17) 1_556
F(8) C(19) 3.142(13) 1_556
F(8) C(20) 3.433(12) 1_556
F(9) F(2) 3.292(8) .
F(9) F(3) 3.477(8) .
F(9) N(1) 3.331(7) 4_455
F(9) C(1) 3.426(7) 4_455
F(9) C(2) 3.584(8) 4_455
F(9) C(15) 3.094(7) 4_455
F(9) C(16) 3.387(7) 4_455
F(9) C(20) 3.293(8) 2_545
F(10) N(2) 3.357(11) 3_556
F(10) C(2) 3.572(11) 4_455
F(10) C(10) 3.310(12) 3_556
F(10) C(11) 3.529(11) 3_556
F(10) C(14) 3.515(10) 1_556
F(10) C(17) 3.202(11) 3_556
F(10) C(18) 3.567(11) 3_556
F(11) N(2) 3.395(11) 3_556
F(11) C(10) 3.297(11) 3_556
F(11) C(11) 3.398(10) 3_556
F(11) C(14) 3.296(8) 1_556
F(11) C(17) 3.286(10) 3_556
F(12) F(2) 3.391(11) .
F(12) N(1) 3.364(11) 4_455
F(12) C(1) 3.572(11) 4_455
F(12) C(15) 3.092(11) 4_455
F(12) C(16) 3.338(11) 4_455
F(12) C(20) 3.352(12) 2_545
N(1) F(4) 3.310(2) 2_545
N(1) F(4) 3.469(2) 4_554
N(1) F(9) 3.331(7) 4_554
N(1) F(12) 3.364(11) 4_554
N(1) C(4) 3.431(3) 2_545
N(2) F(1) 3.598(2) .
N(2) F(10) 3.357(11) 3_556
N(2) F(11) 3.395(11) 3_556
N(3) F(3) 3.413(2) 2_555
N(3) F(7) 3.189(18) 1_554
N(3) F(8) 3.354(16) 1_554
C(1) F(9) 3.426(7) 4_554
C(1) F(12) 3.572(11) 4_554
C(2) F(7) 3.304(18) 4_554
C(2) F(8) 3.166(17) 4_554
C(2) F(9) 3.584(8) 4_554
C(2) F(10) 3.572(11) 4_554
C(3) F(1) 3.259(2) .
C(4) F(1) 3.425(2) .
C(4) N(1) 3.431(3) 2_555
C(5) F(7) 3.459(16) 3_566
C(6) F(1) 3.298(2) 2_555
C(7) F(1) 3.288(2) 2_555
C(7) F(3) 3.250(2) 2_555
C(8) F(2) 3.228(2) 2_545
C(8) C(11) 3.527(2) 3_555
C(8) C(12) 3.582(2) 3_555
C(9) F(1) 3.337(2) 2_545
C(9) C(12) 3.432(2) 3_555
C(10) F(10) 3.310(12) 3_556
C(10) F(11) 3.297(11) 3_556
C(10) C(13) 3.388(2) 3_555
C(11) F(2) 3.400(2) 4_454
C(11) F(10) 3.529(11) 3_556
C(11) F(11) 3.398(10) 3_556
C(11) C(8) 3.527(2) 3_555
C(11) C(14) 3.500(2) 3_555
C(12) F(2) 3.217(2) 4_454
C(12) C(8) 3.582(2) 3_555
C(12) C(9) 3.432(2) 3_555
C(13) F(7) 3.41(2) 1_554
C(13) F(8) 3.290(18) 1_554
C(13) C(10) 3.388(2) 3_555
C(14) F(6) 3.575(11) 1_554
C(14) F(8) 3.518(17) 1_554
C(14) F(10) 3.515(10) 1_554
C(14) F(11) 3.296(8) 1_554
C(14) C(11) 3.500(2) 3_555
C(15) F(4) 2.976(2) 2_545
C(15) F(4) 3.089(2) 4_554
C(15) F(9) 3.094(7) 4_554
C(15) F(12) 3.092(11) 4_554
C(16) F(2) 3.295(2) 4_554
C(16) F(4) 3.137(2) 2_545
C(16) F(4) 3.193(2) 4_554
C(16) F(5) 3.471(10) 3_656
C(16) F(6) 3.360(8) 3_656
C(16) F(9) 3.387(7) 4_554
C(16) F(12) 3.338(11) 4_554
C(17) F(1) 3.494(2) .
C(17) F(5) 3.269(10) 4_454
C(17) F(6) 3.181(8) 4_454
C(17) F(10) 3.202(11) 3_556
C(17) F(11) 3.286(10) 3_556
C(18) F(3) 3.388(2) .
C(18) F(3) 3.054(2) 3_556
C(18) F(4) 3.540(2) .
C(18) F(5) 3.261(10) 4_454
C(18) F(6) 3.107(8) 4_454
C(18) F(10) 3.567(11) 3_556
C(19) F(2) 3.343(2) 2_555
C(19) F(3) 3.178(2) 2_555
C(19) F(6) 3.569(8) 1_554
C(19) F(7) 2.897(15) 1_554
C(19) F(8) 3.142(13) 1_554
C(20) F(2) 3.204(2) 2_555
C(20) F(3) 3.446(2) 2_555
C(20) F(5) 3.360(12) 2_555
C(20) F(6) 3.492(10) 2_555
C(20) F(7) 3.130(13) 1_554
C(20) F(8) 3.433(12) 1_554
C(20) F(9) 3.293(8) 2_555
C(20) F(12) 3.352(12) 2_555
Pd(2) H(22) 3.048 3_565
F(1) H(3) 2.580 .
F(1) H(4) 2.826 .
F(1) H(6) 2.791 2_545
F(1) H(7) 2.672 2_545
F(1) H(8) 3.110 2_555
F(1) H(9) 2.527 2_555
F(1) H(12) 3.209 4_555
F(1) H(18) 3.354 .
F(2) H(8) 2.497 2_555
F(2) H(9) 3.317 2_555
F(2) H(11) 2.901 4_555
F(2) H(12) 2.460 4_555
F(2) H(15) 2.397 4_455
F(2) H(16) 3.574 4_455
F(2) H(21) 2.683 2_545
F(2) H(22) 3.205 2_545
F(3) H(7) 2.358 2_545
F(3) H(18) 2.645 .
F(3) H(18) 3.128 3_556
F(3) H(19) 3.429 .
F(3) H(19) 2.498 3_556
F(3) H(20) 3.059 3_556
F(3) H(21) 2.820 2_545
F(4) H(8) 3.029 2_555
F(4) H(15) 3.540 2_555
F(4) H(15) 2.525 4_455
F(4) H(17) 2.524 2_555
F(4) H(18) 2.693 .
F(5) H(14) 2.694 1_556
F(5) H(16) 2.935 3_656
F(5) H(17) 3.172 3_656
F(5) H(20) 2.544 4_555
F(5) H(21) 2.974 2_545
F(5) H(22) 3.240 2_545
F(5) H(23) 2.951 1_556
F(5) H(23) 3.318 2_545
F(6) H(14) 2.541 1_556
F(6) H(16) 2.875 3_656
F(6) H(17) 3.017 3_656
F(6) H(18) 3.492 4_555
F(6) H(20) 2.383 4_555
F(6) H(21) 3.149 2_545
F(6) H(22) 3.344 2_545
F(6) H(23) 2.951 1_556
F(6) H(23) 3.414 2_545
F(7) H(2) 2.243 4_455
F(7) H(5) 2.712 3_566
F(7) H(13) 2.771 1_556
F(7) H(14) 2.983 1_556
F(7) H(16) 3.566 4_455
F(7) H(22) 3.550 1_556
F(7) H(23) 2.554 1_556
F(8) H(1) 3.460 4_455
F(8) H(2) 2.113 4_455
F(8) H(5) 2.908 3_566
F(8) H(10) 3.440 3_556
F(8) H(13) 2.656 1_556
F(8) H(14) 2.846 1_556
F(8) H(23) 2.853 1_556
F(9) H(1) 2.576 4_455
F(9) H(2) 2.721 4_455
F(9) H(15) 3.270 4_455
F(9) H(16) 3.208 4_455
F(9) H(19) 2.847 3_556
F(9) H(21) 2.420 2_545
F(9) H(22) 3.570 2_545
F(9) H(23) 3.564 2_545
F(10) H(1) 3.188 4_455
F(10) H(2) 2.785 4_455
F(10) H(10) 2.605 3_556
F(10) H(11) 2.980 3_556
F(10) H(13) 3.444 1_556
F(10) H(14) 2.779 1_556
F(10) H(16) 3.437 3_656
F(10) H(19) 3.209 3_556
F(10) H(21) 3.282 2_545
F(10) H(23) 3.575 2_545
F(11) H(1) 3.510 4_455
F(11) H(2) 3.078 4_455
F(11) H(10) 2.649 3_556
F(11) H(11) 2.807 3_556
F(11) H(13) 3.385 1_556
F(11) H(14) 2.549 1_556
F(11) H(16) 3.166 3_656
F(11) H(19) 3.401 3_556
F(11) H(21) 3.321 2_545
F(11) H(23) 3.476 2_545
F(12) H(1) 2.747 4_455
F(12) H(2) 2.726 4_455
F(12) H(15) 3.267 4_455
F(12) H(16) 3.092 4_455
F(12) H(19) 3.082 3_556
F(12) H(21) 2.510 2_545
F(12) H(22) 3.571 2_545
F(12) H(23) 3.388 1_556
N(1) H(4) 2.770 2_545
N(1) H(5) 3.439 2_545
N(2) H(22) 2.792 3_565
N(3) H(5) 3.543 3_565
N(3) H(12) 3.204 3_565
N(3) H(20) 3.419 4_554
C(1) H(19) 3.232 2_555
C(2) H(10) 3.278 2_555
C(3) H(6) 3.570 2_545
C(3) H(9) 2.938 2_555
C(3) H(10) 3.421 2_555
C(4) H(9) 3.016 2_555
C(5) H(2) 3.479 2_555
C(5) H(3) 3.410 2_555
C(5) H(22) 3.454 3_565
C(6) H(3) 3.104 2_555
C(7) H(19) 3.584 2_555
C(8) H(11) 3.349 3_555
C(8) H(12) 3.472 3_555
C(8) H(15) 3.174 3_655
C(9) H(3) 3.518 2_545
C(9) H(4) 3.522 2_545
C(9) H(12) 3.365 3_555
C(9) H(13) 3.570 3_555
C(10) H(13) 3.316 3_555
C(11) H(22) 3.314 3_565
C(12) H(9) 3.471 3_555
C(12) H(22) 3.505 3_565
C(13) H(10) 3.404 3_555
C(14) H(11) 3.305 3_555
C(14) H(15) 3.569 3_655
C(15) H(4) 2.990 2_545
C(16) H(8) 3.064 3_655
C(16) H(14) 3.371 3_655
C(16) H(23) 3.232 4_555
C(17) H(1) 3.512 2_545
C(17) H(7) 3.552 2_545
C(17) H(17) 3.267 2_555
C(17) H(22) 3.451 3_565
C(18) H(1) 3.361 2_545
C(18) H(7) 3.537 2_545
C(18) H(17) 3.282 2_555
C(18) H(21) 3.158 4_455
C(18) H(23) 3.546 4_455
C(19) H(5) 3.192 3_565
C(19) H(12) 3.048 3_565
C(19) H(20) 2.953 4_554
C(20) H(5) 3.312 3_565
C(20) H(12) 3.457 3_565
C(20) H(16) 3.079 4_454
C(20) H(19) 3.511 4_554
C(20) H(20) 2.923 4_554
B(1) H(7) 3.050 2_545
B(1) H(8) 3.026 2_555
B(1) H(9) 3.371 2_555
B(1) H(12) 3.340 4_555
B(1) H(15) 2.983 4_455
B(1) H(18) 3.028 .
B(1) H(21) 3.302 2_545
B(2) H(1) 3.347 4_455
B(2) H(2) 2.724 4_455
B(2) H(13) 3.516 1_556
B(2) H(14) 2.869 1_556
B(2) H(21) 3.081 2_545
B(2) H(23) 3.202 1_556
H(1) F(8) 3.460 4_554
H(1) F(9) 2.576 4_554
H(1) F(10) 3.188 4_554
H(1) F(11) 3.510 4_554
H(1) F(12) 2.747 4_554
H(1) C(17) 3.512 2_555
H(1) C(18) 3.361 2_555
H(1) B(2) 3.347 4_554
H(1) H(19) 2.566 2_555
H(2) F(7) 2.243 4_554
H(2) F(8) 2.113 4_554
H(2) F(9) 2.721 4_554
H(2) F(10) 2.785 4_554
H(2) F(11) 3.078 4_554
H(2) F(12) 2.726 4_554
H(2) C(5) 3.479 2_545
H(2) B(2) 2.724 4_554
H(2) H(5) 3.043 2_545
H(2) H(10) 3.132 2_555
H(3) F(1) 2.580 .
H(3) C(5) 3.410 2_545
H(3) C(6) 3.104 2_545
H(3) C(9) 3.518 2_555
H(3) H(5) 3.456 2_545
H(3) H(6) 2.838 2_545
H(3) H(9) 2.721 2_555
H(3) H(10) 3.548 2_555
H(4) F(1) 2.826 .
H(4) N(1) 2.770 2_555
H(4) C(9) 3.522 2_555
H(4) C(15) 2.990 2_555
H(4) H(9) 2.797 2_555
H(4) H(22) 3.526 3_565
H(5) F(7) 2.712 3_566
H(5) F(8) 2.908 3_566
H(5) N(1) 3.439 2_555
H(5) N(3) 3.543 3_565
H(5) C(19) 3.192 3_565
H(5) C(20) 3.312 3_565
H(5) H(2) 3.043 2_555
H(5) H(3) 3.456 2_555
H(5) H(22) 2.975 3_565
H(5) H(23) 3.253 3_565
H(6) F(1) 2.791 2_555
H(6) C(3) 3.570 2_555
H(6) H(3) 2.838 2_555
H(6) H(12) 3.415 3_565
H(6) H(13) 3.356 3_565
H(7) F(1) 2.672 2_555
H(7) F(3) 2.358 2_555
H(7) C(17) 3.552 2_555
H(7) C(18) 3.537 2_555
H(7) B(1) 3.050 2_555
H(7) H(18) 3.379 2_555
H(7) H(19) 3.178 2_555
H(8) F(1) 3.110 2_545
H(8) F(2) 2.497 2_545
H(8) F(4) 3.029 2_545
H(8) C(16) 3.064 3_655
H(8) B(1) 3.026 2_545
H(8) H(11) 3.334 3_555
H(8) H(12) 3.417 3_555
H(8) H(15) 2.299 3_655
H(8) H(16) 3.565 3_655
H(8) H(17) 3.041 3_655
H(9) F(1) 2.527 2_545
H(9) F(2) 3.317 2_545
H(9) C(3) 2.938 2_545
H(9) C(4) 3.016 2_545
H(9) C(12) 3.471 3_555
H(9) B(1) 3.371 2_545
H(9) H(3) 2.721 2_545
H(9) H(4) 2.797 2_545
H(9) H(12) 3.210 3_555
H(9) H(13) 3.497 3_555
H(10) F(8) 3.440 3_556
H(10) F(10) 2.605 3_556
H(10) F(11) 2.649 3_556
H(10) C(2) 3.278 2_545
H(10) C(3) 3.421 2_545
H(10) C(13) 3.404 3_555
H(10) H(2) 3.132 2_545
H(10) H(3) 3.548 2_545
H(10) H(13) 3.172 3_555
H(11) F(2) 2.901 4_454
H(11) F(10) 2.980 3_556
H(11) F(11) 2.807 3_556
H(11) C(8) 3.349 3_555
H(11) C(14) 3.305 3_555
H(11) H(8) 3.334 3_555
H(11) H(14) 3.344 3_555
H(11) H(22) 2.959 3_565
H(12) F(1) 3.209 4_454
H(12) F(2) 2.460 4_454
H(12) N(3) 3.204 3_565
H(12) C(8) 3.472 3_555
H(12) C(9) 3.365 3_555
H(12) C(19) 3.048 3_565
H(12) C(20) 3.457 3_565
H(12) B(1) 3.340 4_454
H(12) H(6) 3.415 3_565
H(12) H(8) 3.417 3_555
H(12) H(9) 3.210 3_555
H(12) H(22) 3.099 3_565
H(13) F(7) 2.771 1_554
H(13) F(8) 2.656 1_554
H(13) F(10) 3.444 1_554
H(13) F(11) 3.385 1_554
H(13) C(9) 3.570 3_555
H(13) C(10) 3.316 3_555
H(13) B(2) 3.516 1_554
H(13) H(6) 3.356 3_565
H(13) H(9) 3.497 3_555
H(13) H(10) 3.172 3_555
H(14) F(5) 2.694 1_554
H(14) F(6) 2.541 1_554
H(14) F(7) 2.983 1_554
H(14) F(8) 2.846 1_554
H(14) F(10) 2.779 1_554
H(14) F(11) 2.549 1_554
H(14) C(16) 3.371 3_655
H(14) B(2) 2.869 1_554
H(14) H(11) 3.344 3_555
H(14) H(15) 3.125 3_655
H(14) H(16) 3.391 3_655
H(14) H(17) 3.047 3_655
H(14) H(20) 3.520 4_554
H(15) F(2) 2.397 4_554
H(15) F(4) 3.540 2_545
H(15) F(4) 2.525 4_554
H(15) F(9) 3.270 4_554
H(15) F(12) 3.267 4_554
H(15) C(8) 3.174 3_655
H(15) C(14) 3.569 3_655
H(15) B(1) 2.983 4_554
H(15) H(8) 2.299 3_655
H(15) H(14) 3.125 3_655
H(16) F(2) 3.574 4_554
H(16) F(5) 2.935 3_656
H(16) F(6) 2.875 3_656
H(16) F(7) 3.566 4_554
H(16) F(9) 3.208 4_554
H(16) F(10) 3.437 3_656
H(16) F(11) 3.166 3_656
H(16) F(12) 3.092 4_554
H(16) C(20) 3.079 4_555
H(16) H(8) 3.565 3_655
H(16) H(14) 3.391 3_655
H(16) H(21) 3.434 4_555
H(16) H(22) 3.103 4_555
H(16) H(23) 2.330 4_555
H(17) F(4) 2.524 2_545
H(17) F(5) 3.172 3_656
H(17) F(6) 3.017 3_656
H(17) C(17) 3.267 2_545
H(17) C(18) 3.282 2_545
H(17) H(8) 3.041 3_655
H(17) H(14) 3.047 3_655
H(17) H(18) 2.859 2_545
H(17) H(20) 3.255 2_545
H(18) F(1) 3.354 .
H(18) F(3) 2.645 .
H(18) F(3) 3.128 3_556
H(18) F(4) 2.693 .
H(18) F(6) 3.492 4_454
H(18) B(1) 3.028 .
H(18) H(7) 3.379 2_545
H(18) H(17) 2.859 2_555
H(19) F(3) 3.429 .
H(19) F(3) 2.498 3_556
H(19) F(9) 2.847 3_556
H(19) F(10) 3.209 3_556
H(19) F(11) 3.401 3_556
H(19) F(12) 3.082 3_556
H(19) C(1) 3.232 2_545
H(19) C(7) 3.584 2_545
H(19) C(20) 3.511 4_455
H(19) H(1) 2.566 2_545
H(19) H(7) 3.178 2_545
H(19) H(21) 2.820 4_455
H(19) H(23) 3.596 4_455
H(20) F(3) 3.059 3_556
H(20) F(5) 2.544 4_454
H(20) F(6) 2.383 4_454
H(20) N(3) 3.419 4_455
H(20) C(19) 2.953 4_455
H(20) C(20) 2.923 4_455
H(20) H(14) 3.520 4_455
H(20) H(17) 3.255 2_555
H(20) H(21) 2.642 4_455
H(20) H(23) 2.771 4_455
H(21) F(2) 2.683 2_555
H(21) F(3) 2.820 2_555
H(21) F(5) 2.974 2_555
H(21) F(6) 3.149 2_555
H(21) F(9) 2.420 2_555
H(21) F(10) 3.282 2_555
H(21) F(11) 3.321 2_555
H(21) F(12) 2.510 2_555
H(21) C(18) 3.158 4_554
H(21) B(1) 3.302 2_555
H(21) B(2) 3.081 2_555
H(21) H(16) 3.434 4_454
H(21) H(19) 2.820 4_554
H(21) H(20) 2.642 4_554
H(22) Pd(2) 3.048 3_565
H(22) F(2) 3.205 2_555
H(22) F(5) 3.240 2_555
H(22) F(6) 3.344 2_555
H(22) F(7) 3.550 1_554
H(22) F(9) 3.570 2_555
H(22) F(12) 3.571 2_555
H(22) N(2) 2.792 3_565
H(22) C(5) 3.454 3_565
H(22) C(11) 3.314 3_565
H(22) C(12) 3.505 3_565
H(22) C(17) 3.451 3_565
H(22) H(4) 3.526 3_565
H(22) H(5) 2.975 3_565
H(22) H(11) 2.959 3_565
H(22) H(12) 3.099 3_565
H(22) H(16) 3.103 4_454
H(23) F(5) 2.951 1_554
H(23) F(5) 3.318 2_555
H(23) F(6) 2.951 1_554
H(23) F(6) 3.414 2_555
H(23) F(7) 2.554 1_554
H(23) F(8) 2.853 1_554
H(23) F(9) 3.564 2_555
H(23) F(10) 3.575 2_555
H(23) F(11) 3.476 2_555
H(23) F(12) 3.388 1_554
H(23) C(16) 3.232 4_454
H(23) C(18) 3.546 4_554
H(23) B(2) 3.202 1_554
H(23) H(5) 3.253 3_565
H(23) H(16) 2.330 4_454
H(23) H(19) 3.596 4_554
H(23) H(20) 2.771 4_554

loop_
_geom_torsion_atom_site_label_1
_geom_torsion_atom_site_label_2
_geom_torsion_atom_site_label_3
_geom_torsion_atom_site_label_4
_geom_torsion
Pd(2) Pd(1) Pd(3) N(3) 177.10(6)
Pd(2) Pd(1) Pd(3) C(6) 78.47(7)
Pd(2) Pd(1) Pd(3) C(7) 107.38(6)
Pd(2) Pd(1) Pd(3) C(13) -90.04(6)
Pd(2) Pd(1) Pd(3) C(14) -112.13(5)
Pd(3) Pd(1) Pd(2) N(2) 178.47(7)
Pd(3) Pd(1) Pd(2) C(3) -111.93(5)
Pd(3) Pd(1) Pd(2) C(4) -90.09(6)
Pd(3) Pd(1) Pd(2) C(10) 106.63(5)
Pd(3) Pd(1) Pd(2) C(11) 77.54(5)
Pd(2) Pd(1) N(1) C(15) -146.1(13)
N(1) Pd(1) Pd(2) Pd(3) 178.07(10)
N(1) Pd(1) Pd(2) N(2) -3.46(12)
N(1) Pd(1) Pd(2) C(3) 66.14(11)
N(1) Pd(1) Pd(2) C(4) 87.98(11)
N(1) Pd(1) Pd(2) C(10) -75.30(11)
N(1) Pd(1) Pd(2) C(11) -104.40(11)
Pd(2) Pd(1) C(1) C(2) 66.04(12)
Pd(2) Pd(1) C(1) C(7) -59.81(16)
C(1) Pd(1) Pd(2) Pd(3) 69.27(6)
C(1) Pd(1) Pd(2) N(2) -112.26(9)
C(1) Pd(1) Pd(2) C(3) -42.66(8)
C(1) Pd(1) Pd(2) C(4) -20.81(8)
C(1) Pd(1) Pd(2) C(10) 175.90(8)
C(1) Pd(1) Pd(2) C(11) 146.81(8)
Pd(2) Pd(1) C(2) C(1) -112.72(12)
Pd(2) Pd(1) C(2) C(3) 13.89(13)
C(2) Pd(1) Pd(2) Pd(3) 103.38(6)
C(2) Pd(1) Pd(2) N(2) -78.15(9)
C(2) Pd(1) Pd(2) C(3) -8.55(8)
C(2) Pd(1) Pd(2) C(4) 13.29(8)
C(2) Pd(1) Pd(2) C(10) -149.99(8)
C(2) Pd(1) Pd(2) C(11) -179.08(8)
Pd(2) Pd(1) C(8) C(9) -53.91(11)
Pd(2) Pd(1) C(8) C(14) 72.98(13)
C(8) Pd(1) Pd(2) Pd(3) -74.51(5)
C(8) Pd(1) Pd(2) N(2) 103.96(9)
C(8) Pd(1) Pd(2) C(3) 173.56(8)
C(8) Pd(1) Pd(2) C(4) -164.60(8)
C(8) Pd(1) Pd(2) C(10) 32.12(7)
C(8) Pd(1) Pd(2) C(11) 3.02(8)
Pd(2) Pd(1) C(9) C(8) 123.36(11)
Pd(2) Pd(1) C(9) C(10) -2.49(12)
C(9) Pd(1) Pd(2) Pd(3) -105.04(5)
C(9) Pd(1) Pd(2) N(2) 73.43(9)
C(9) Pd(1) Pd(2) C(3) 143.03(7)
C(9) Pd(1) Pd(2) C(4) 164.88(8)
C(9) Pd(1) Pd(2) C(10) 1.59(7)
C(9) Pd(1) Pd(2) C(11) -27.50(8)
Pd(3) Pd(1) N(1) C(15) 30.9(14)
N(1) Pd(1) Pd(3) Pd(2) -178.42(8)
N(1) Pd(1) Pd(3) N(3) -1.32(10)
N(1) Pd(1) Pd(3) C(6) -99.94(11)
N(1) Pd(1) Pd(3) C(7) -71.04(10)
N(1) Pd(1) Pd(3) C(13) 91.55(10)
N(1) Pd(1) Pd(3) C(14) 69.45(10)
Pd(3) Pd(1) C(1) C(2) 123.08(12)
Pd(3) Pd(1) C(1) C(7) -2.76(15)
C(1) Pd(1) Pd(3) Pd(2) -105.61(6)
C(1) Pd(1) Pd(3) N(3) 71.48(9)
C(1) Pd(1) Pd(3) C(6) -27.14(9)
C(1) Pd(1) Pd(3) C(7) 1.77(9)
C(1) Pd(1) Pd(3) C(13) 164.35(9)
C(1) Pd(1) Pd(3) C(14) 142.25(8)
Pd(3) Pd(1) C(2) C(1) -54.61(12)
Pd(3) Pd(1) C(2) C(3) 72.00(14)
C(2) Pd(1) Pd(3) Pd(2) -74.93(6)
C(2) Pd(1) Pd(3) N(3) 102.17(9)
C(2) Pd(1) Pd(3) C(6) 3.54(9)
C(2) Pd(1) Pd(3) C(7) 32.45(9)
C(2) Pd(1) Pd(3) C(13) -164.97(8)
C(2) Pd(1) Pd(3) C(14) 172.94(8)
Pd(3) Pd(1) C(8) C(9) -112.04(11)
Pd(3) Pd(1) C(8) C(14) 14.85(12)
C(8) Pd(1) Pd(3) Pd(2) 103.04(5)
C(8) Pd(1) Pd(3) N(3) -79.86(8)
C(8) Pd(1) Pd(3) C(6) -178.49(9)
C(8) Pd(1) Pd(3) C(7) -149.58(8)
C(8) Pd(1) Pd(3) C(13) 13.00(8)
C(8) Pd(1) Pd(3) C(14) -9.09(8)
Pd(3) Pd(1) C(9) C(8) 66.21(11)
Pd(3) Pd(1) C(9) C(10) -59.64(13)
C(9) Pd(1) Pd(3) Pd(2) 68.81(5)
C(9) Pd(1) Pd(3) N(3) -114.09(8)
C(9) Pd(1) Pd(3) C(6) 147.29(9)
C(9) Pd(1) Pd(3) C(7) 176.19(8)
C(9) Pd(1) Pd(3) C(13) -21.23(8)
C(9) Pd(1) Pd(3) C(14) -43.32(8)
N(1) Pd(1) C(1) C(2) -88.67(13)
N(1) Pd(1) C(1) C(7) 145.48(16)
C(1) Pd(1) N(1) C(15) -36.8(13)
N(1) Pd(1) C(2) C(1) 93.05(12)
N(1) Pd(1) C(2) C(3) -140.35(14)
C(2) Pd(1) N(1) C(15) -74.0(13)
N(1) Pd(1) C(8) C(9) 100.61(12)
N(1) Pd(1) C(8) C(14) -132.50(14)
C(8) Pd(1) N(1) C(15) 105.7(13)
N(1) Pd(1) C(9) C(8) -82.96(12)
N(1) Pd(1) C(9) C(10) 151.19(13)
C(9) Pd(1) N(1) C(15) 142.6(13)
C(1) Pd(1) C(2) C(3) 126.6(2)
C(2) Pd(1) C(1) C(7) -125.8(2)
C(1) Pd(1) C(8) C(9) -160.94(12)
C(1) Pd(1) C(8) C(14) -34.1(2)
C(8) Pd(1) C(1) C(2) 173.19(13)
C(8) Pd(1) C(1) C(7) 47.3(2)
C(1) Pd(1) C(9) C(8) 94.0(4)
C(1) Pd(1) C(9) C(10) -31.8(4)
C(9) Pd(1) C(1) C(2) 94.3(4)
C(9) Pd(1) C(1) C(7) -31.5(5)
C(2) Pd(1) C(8) C(9) -83.4(11)
C(2) Pd(1) C(8) C(14) 43.5(12)
C(8) Pd(1) C(2) C(1) -82.9(11)
C(8) Pd(1) C(2) C(3) 43.7(12)
C(2) Pd(1) C(9) C(8) 173.17(12)
C(2) Pd(1) C(9) C(10) 47.32(19)
C(9) Pd(1) C(2) C(1) -160.93(12)
C(9) Pd(1) C(2) C(3) -34.3(2)
C(8) Pd(1) C(9) C(10) -125.85(19)
C(9) Pd(1) C(8) C(14) 126.89(19)
Pd(1) Pd(2) Pd(3) N(3) -173.70(14)
Pd(1) Pd(2) Pd(3) C(6) -99.40(6)
Pd(1) Pd(2) Pd(3) C(7) -64.13(6)
Pd(1) Pd(2) Pd(3) C(13) 92.66(5)
Pd(1) Pd(2) Pd(3) C(14) 57.90(4)
Pd(1) Pd(2) N(2) C(17) -1.6(8)
Pd(1) Pd(2) C(3) C(2) 14.13(13)
Pd(1) Pd(2) C(3) C(4) 139.00(15)
Pd(1) Pd(2) C(4) C(3) -36.59(13)
Pd(1) Pd(2) C(4) C(5) 92.82(14)
Pd(1) Pd(2) C(10) C(9) -2.53(12)
Pd(1) Pd(2) C(10) C(11) -127.27(12)
Pd(1) Pd(2) C(11) C(10) 49.32(12)
Pd(1) Pd(2) C(11) C(12) -77.04(13)
Pd(3) Pd(2) N(2) C(17) 175.0(7)
N(2) Pd(2) Pd(3) Pd(1) -177.59(11)
N(2) Pd(2) Pd(3) N(3) 8.71(18)
N(2) Pd(2) Pd(3) C(6) 83.01(13)
N(2) Pd(2) Pd(3) C(7) 118.28(13)
N(2) Pd(2) Pd(3) C(13) -84.93(13)
N(2) Pd(2) Pd(3) C(14) -119.69(12)
Pd(3) Pd(2) C(3) C(2) -39.91(15)
Pd(3) Pd(2) C(3) C(4) 84.96(14)
C(3) Pd(2) Pd(3) Pd(1) 57.70(5)
C(3) Pd(2) Pd(3) N(3) -116.00(15)
C(3) Pd(2) Pd(3) C(6) -41.70(8)
C(3) Pd(2) Pd(3) C(7) -6.43(8)
C(3) Pd(2) Pd(3) C(13) 150.35(7)
C(3) Pd(2) Pd(3) C(14) 115.60(7)
Pd(3) Pd(2) C(4) C(3) -96.98(13)
Pd(3) Pd(2) C(4) C(5) 32.43(14)
C(4) Pd(2) Pd(3) Pd(1) 92.07(6)
C(4) Pd(2) Pd(3) N(3) -81.63(15)
C(4) Pd(2) Pd(3) C(6) -7.33(9)
C(4) Pd(2) Pd(3) C(7) 27.94(8)
C(4) Pd(2) Pd(3) C(13) -175.27(8)
C(4) Pd(2) Pd(3) C(14) 149.97(7)
Pd(3) Pd(2) C(10) C(9) 54.14(13)
Pd(3) Pd(2) C(10) C(11) -70.60(12)
C(10) Pd(2) Pd(3) Pd(1) -65.72(5)
C(10) Pd(2) Pd(3) N(3) 120.58(15)
C(10) Pd(2) Pd(3) C(6) -165.13(8)
C(10) Pd(2) Pd(3) C(7) -129.86(8)
C(10) Pd(2) Pd(3) C(13) 26.93(7)
C(10) Pd(2) Pd(3) C(14) -7.82(6)
Pd(3) Pd(2) C(11) C(10) 108.30(12)
Pd(3) Pd(2) C(11) C(12) -18.06(12)
C(11) Pd(2) Pd(3) Pd(1) -101.12(5)
C(11) Pd(2) Pd(3) N(3) 85.19(15)
C(11) Pd(2) Pd(3) C(6) 159.48(8)
C(11) Pd(2) Pd(3) C(7) -165.25(8)
C(11) Pd(2) Pd(3) C(13) -8.46(7)
C(11) Pd(2) Pd(3) C(14) -43.22(7)
N(2) Pd(2) C(3) C(2) 158.84(15)
N(2) Pd(2) C(3) C(4) -76.29(14)
C(3) Pd(2) N(2) C(17) -60.8(8)
N(2) Pd(2) C(4) C(3) 105.80(14)
N(2) Pd(2) C(4) C(5) -124.79(14)
C(4) Pd(2) N(2) C(17) -94.2(8)
N(2) Pd(2) C(10) C(9) -146.98(13)
N(2) Pd(2) C(10) C(11) 88.28(12)
C(10) Pd(2) N(2) C(17) 63.0(8)
N(2) Pd(2) C(11) C(10) -93.83(12)
N(2) Pd(2) C(11) C(12) 139.81(13)
C(11) Pd(2) N(2) C(17) 100.5(8)
C(3) Pd(2) C(4) C(5) 129.4(2)
C(4) Pd(2) C(3) C(2) -124.9(2)
C(3) Pd(2) C(10) C(9) -44.77(17)
C(3) Pd(2) C(10) C(11) -169.51(12)
C(10) Pd(2) C(3) C(2) 58.75(18)
C(10) Pd(2) C(3) C(4) -176.38(14)
C(3) Pd(2) C(11) C(10) 25.0(2)
C(3) Pd(2) C(11) C(12) -101.4(2)
C(11) Pd(2) C(3) C(2) 41.0(3)
C(11) Pd(2) C(3) C(4) 165.8(2)
C(4) Pd(2) C(10) C(9) -50.0(2)
C(4) Pd(2) C(10) C(11) -174.8(2)
C(10) Pd(2) C(4) C(3) 7.8(3)
C(10) Pd(2) C(4) C(5) 137.2(2)
C(4) Pd(2) C(11) C(10) 172.0(3)
C(4) Pd(2) C(11) C(12) 45.6(4)
C(11) Pd(2) C(4) C(3) -159.6(3)
C(11) Pd(2) C(4) C(5) -30.2(4)
C(10) Pd(2) C(11) C(12) -126.4(2)
C(11) Pd(2) C(10) C(9) 124.7(2)
Pd(1) Pd(3) N(3) C(19) 9.5(5)
Pd(1) Pd(3) C(6) C(5) -77.88(14)
Pd(1) Pd(3) C(6) C(7) 48.89(13)
Pd(1) Pd(3) C(7) C(1) -2.84(15)
Pd(1) Pd(3) C(7) C(6) -126.96(14)
Pd(1) Pd(3) C(13) C(12) 92.40(11)
Pd(1) Pd(3) C(13) C(14) -36.85(12)
Pd(1) Pd(3) C(14) C(8) 14.75(12)
Pd(1) Pd(3) C(14) C(13) 138.91(13)
Pd(2) Pd(3) N(3) C(19) -178.6(4)
Pd(2) Pd(3) C(6) C(5) -19.42(13)
Pd(2) Pd(3) C(6) C(7) 107.35(12)
Pd(2) Pd(3) C(7) C(1) 52.69(17)
Pd(2) Pd(3) C(7) C(6) -71.43(13)
Pd(2) Pd(3) C(13) C(12) 32.85(11)
Pd(2) Pd(3) C(13) C(14) -96.40(12)
Pd(2) Pd(3) C(14) C(8) -38.50(14)
Pd(2) Pd(3) C(14) C(13) 85.66(12)
N(3) Pd(3) C(6) C(5) 143.36(14)
N(3) Pd(3) C(6) C(7) -89.87(13)
C(6) Pd(3) N(3) C(19) 108.6(5)
N(3) Pd(3) C(7) C(1) -144.14(17)
N(3) Pd(3) C(7) C(6) 91.73(13)
C(7) Pd(3) N(3) C(19) 71.5(5)
N(3) Pd(3) C(13) C(12) -129.30(12)
N(3) Pd(3) C(13) C(14) 101.45(13)
C(13) Pd(3) N(3) C(19) -84.7(5)
N(3) Pd(3) C(14) C(8) 155.51(14)
N(3) Pd(3) C(14) C(13) -80.33(13)
C(14) Pd(3) N(3) C(19) -50.4(5)
C(6) Pd(3) C(7) C(1) 124.1(2)
C(7) Pd(3) C(6) C(5) -126.8(2)
C(6) Pd(3) C(13) C(12) -29.4(4)
C(6) Pd(3) C(13) C(14) -158.7(3)
C(13) Pd(3) C(6) C(5) 43.8(4)
C(13) Pd(3) C(6) C(7) 170.6(3)
C(6) Pd(3) C(14) C(8) 43.1(2)
C(6) Pd(3) C(14) C(13) 167.3(2)
C(14) Pd(3) C(6) C(5) -103.6(2)
C(14) Pd(3) C(6) C(7) 23.2(2)
C(7) Pd(3) C(13) C(12) 136.50(19)
C(7) Pd(3) C(13) C(14) 7.3(2)
C(13) Pd(3) C(7) C(1) -50.5(3)
C(13) Pd(3) C(7) C(6) -174.59(18)
C(7) Pd(3) C(14) C(8) 59.26(17)
C(7) Pd(3) C(14) C(13) -176.57(13)
C(14) Pd(3) C(7) C(1) -45.6(2)
C(14) Pd(3) C(7) C(6) -169.74(12)
C(13) Pd(3) C(14) C(8) -124.2(2)
C(14) Pd(3) C(13) C(12) 129.25(19)
F(6) F(5) B(2) F(7) 55(4)
F(6) F(5) B(2) F(8) 45(4)
F(6) F(5) B(2) F(9) 174(4)
F(6) F(5) B(2) F(10) -73(4)
F(6) F(5) B(2) F(11) -69(4)
F(6) F(5) B(2) F(12) 168(4)
F(5) F(6) B(2) F(7) -127(4)
F(5) F(6) B(2) F(8) -137(4)
F(5) F(6) B(2) F(9) -6(4)
F(5) F(6) B(2) F(10) 110(4)
F(5) F(6) B(2) F(11) 113(4)
F(5) F(6) B(2) F(12) -13(4)
F(8) F(7) B(2) F(5) -132(5)
F(8) F(7) B(2) F(6) -126(5)
F(8) F(7) B(2) F(9) 109(5)
F(8) F(7) B(2) F(10) -1(4)
F(8) F(7) B(2) F(11) -15(5)
F(8) F(7) B(2) F(12) 116(5)
F(7) F(8) B(2) F(5) 52(5)
F(7) F(8) B(2) F(6) 57(5)
F(7) F(8) B(2) F(9) -75(5)
F(7) F(8) B(2) F(10) 179(3)
F(7) F(8) B(2) F(11) 166(5)
F(7) F(8) B(2) F(12) -67(5)
F(12) F(9) B(2) F(5) -57(4)
F(12) F(9) B(2) F(6) -56(4)
F(12) F(9) B(2) F(7) 62(4)
F(12) F(9) B(2) F(8) 74(4)
F(12) F(9) B(2) F(10) -179(3)
F(12) F(9) B(2) F(11) -170(4)
F(11) F(10) B(2) F(5) 19(3)
F(11) F(10) B(2) F(6) 12(3)
F(11) F(10) B(2) F(7) -106(3)
F(11) F(10) B(2) F(8) -107(3)
F(11) F(10) B(2) F(9) 137(2)
F(11) F(10) B(2) F(12) 137(2)
F(10) F(11) B(2) F(5) -162(2)
F(10) F(11) B(2) F(6) -169(2)
F(10) F(11) B(2) F(7) 79(3)
F(10) F(11) B(2) F(8) 76(3)
F(10) F(11) B(2) F(9) -45(3)
F(10) F(11) B(2) F(12) -47(3)
F(9) F(12) B(2) F(5) 125(4)
F(9) F(12) B(2) F(6) 127(4)
F(9) F(12) B(2) F(7) -120(4)
F(9) F(12) B(2) F(8) -109(4)
F(9) F(12) B(2) F(10) 1(4)
F(9) F(12) B(2) F(11) 11(4)
Pd(1) N(1) C(15) C(16) -174(13)
Pd(2) N(2) C(17) C(18) 42(37)
Pd(3) N(3) C(19) C(20) 21(12)
Pd(1) C(1) C(2) C(3) -90.9(2)
Pd(1) C(1) C(7) Pd(3) 3.44(18)
Pd(1) C(1) C(7) C(6) 77.8(2)
C(2) C(1) C(7) Pd(3) -72.2(2)
C(2) C(1) C(7) C(6) 2.2(4)
C(7) C(1) C(2) Pd(1) 93.3(2)
C(7) C(1) C(2) C(3) 2.4(4)
Pd(1) C(2) C(3) Pd(2) -16.51(15)
Pd(1) C(2) C(3) C(4) -85.5(2)
C(1) C(2) C(3) Pd(2) 60.5(2)
C(1) C(2) C(3) C(4) -8.5(4)
Pd(2) C(3) C(4) C(5) -83.7(2)
C(2) C(3) C(4) Pd(2) 93.6(2)
C(2) C(3) C(4) C(5) 9.9(4)
Pd(2) C(4) C(5) C(6) -87.6(2)
C(3) C(4) C(5) C(6) -5.9(4)
C(4) C(5) C(6) Pd(3) 84.7(2)
C(4) C(5) C(6) C(7) 2.6(4)
Pd(3) C(6) C(7) C(1) -96.8(2)
C(5) C(6) C(7) Pd(3) 94.2(2)
C(5) C(6) C(7) C(1) -2.6(4)
Pd(1) C(8) C(9) C(10) 94.3(2)
Pd(1) C(8) C(14) Pd(3) -17.50(14)
Pd(1) C(8) C(14) C(13) -84.9(2)
C(9) C(8) C(14) Pd(3) 60.5(2)
C(9) C(8) C(14) C(13) -6.9(3)
C(14) C(8) C(9) Pd(1) -92.4(2)
C(14) C(8) C(9) C(10) 1.9(3)
Pd(1) C(9) C(10) Pd(2) 3.07(14)
Pd(1) C(9) C(10) C(11) 78.4(2)
C(8) C(9) C(10) Pd(2) -73.3(2)
C(8) C(9) C(10) C(11) 2.0(3)
Pd(2) C(10) C(11) C(12) 93.5(2)
C(9) C(10) C(11) Pd(2) -96.2(2)
C(9) C(10) C(11) C(12) -2.7(3)
Pd(2) C(11) C(12) C(13) 83.3(2)
C(10) C(11) C(12) C(13) 3.1(3)
C(11) C(12) C(13) Pd(3) -87.2(2)
C(11) C(12) C(13) C(14) -5.7(3)
Pd(3) C(13) C(14) C(8) 91.8(2)
C(12) C(13) C(14) Pd(3) -83.5(2)
C(12) C(13) C(14) C(8) 8.4(3)
